data_4500442
loop_
_publ_author_name
'Arlin, Jean-Baptiste'
'Florence, Alastair J.'
'Johnston, Andrea'
'Kennedy, Alan R.'
'Miller, Gary J.'
'Patterson, Kirsty'

_publ_section_title
;
 Systematic Data Set for Structure&#x2212;Property Investigations:
 Solubility and Solid-State Structure of Alkaline Earth Metal Salts of
 Benzoates
;
_journal_issue 4
_journal_name_full 'Crystal Growth &amp; Design'
_journal_page_first 1318
_journal_paper_doi 10.1021/cg101547r
_journal_volume 11
_journal_year 2011
_chemical_formula_sum 'C14 H14 Ca Cl2 O7'
_chemical_formula_weight 405.23
_chemical_name_systematic
;
 ?
;
_space_group_IT_number 14
_symmetry_cell_setting monoclinic
_symmetry_space_group_name_Hall '-P 2yab'
_symmetry_space_group_name_H-M 'P 1 21/a 1'
_atom_sites_solution_hydrogens geom
_atom_sites_solution_primary direct
_atom_sites_solution_secondary difmap
_audit_creation_method SHELXL-97
_cell_angle_alpha 90.00
_cell_angle_beta 93.184(5)
_cell_angle_gamma 90.00
_cell_formula_units_Z 4
_cell_length_a 6.5797(9)
_cell_length_b 34.867(5)
_cell_length_c 7.1797(11)
_cell_measurement_reflns_used 2797
_cell_measurement_temperature 120(2)
_cell_measurement_theta_max 27.48
_cell_measurement_theta_min 2.91
_cell_volume 1644.6(4)
_computing_cell_refinement 'DENZO(Otwinowski & Minor, 1997) COLLECT'
_computing_data_collection 'COLLECT (Hooft, R.W.W., 1998)'
_computing_data_reduction 'DENZO COLLECT(Hooft, R.W.W., 1998)'
_computing_structure_refinement 'SHELXL-97 (Sheldrick, 1997)'
_computing_structure_solution shelxs-97
_diffrn_ambient_temperature 120(2)
_diffrn_detector_area_resol_mean 9.091
_diffrn_measured_fraction_theta_full 0.917
_diffrn_measured_fraction_theta_max 0.917
_diffrn_measurement_device_type 'Bruker-Nonius 95mm CCD on \k-goniostat'
_diffrn_measurement_method '\f & \w scans'
_diffrn_radiation_monochromator '10cm confocal mirrors'
_diffrn_radiation_source 'Bruker-Nonius FR591 rotating anode'
_diffrn_radiation_type MoK\a
_diffrn_radiation_wavelength 0.71073
_diffrn_reflns_av_R_equivalents 0.078
_diffrn_reflns_av_sigmaI/netI 0.0789
_diffrn_reflns_limit_h_max 8
_diffrn_reflns_limit_h_min -8
_diffrn_reflns_limit_k_max 44
_diffrn_reflns_limit_k_min -45
_diffrn_reflns_limit_l_max 9
_diffrn_reflns_limit_l_min -8
_diffrn_reflns_number 11857
_diffrn_reflns_theta_full 27.56
_diffrn_reflns_theta_max 27.56
_diffrn_reflns_theta_min 2.90
_exptl_absorpt_coefficient_mu 0.740
_exptl_absorpt_correction_T_max 1.000
_exptl_absorpt_correction_T_min 0.536868
_exptl_absorpt_correction_type multi-scan
_exptl_absorpt_process_details 'SADABS V2.10 (Sheldrick, G.M., 2003)'
_exptl_crystal_colour colourless
_exptl_crystal_density_diffrn 1.637
_exptl_crystal_density_method 'not measured'
_exptl_crystal_description sheet
_exptl_crystal_F_000 832
_exptl_crystal_size_max 0.26
_exptl_crystal_size_mid 0.12
_exptl_crystal_size_min 0.02
_refine_diff_density_max 0.737
_refine_diff_density_min -0.658
_refine_diff_density_rms 0.174
_refine_ls_extinction_method none
_refine_ls_goodness_of_fit_ref 1.069
_refine_ls_hydrogen_treatment constr
_refine_ls_matrix_type full
_refine_ls_number_parameters 217
_refine_ls_number_reflns 3492
_refine_ls_number_restraints 0
_refine_ls_restrained_S_all 1.069
_refine_ls_R_factor_all 0.1004
_refine_ls_R_factor_gt 0.0706
_refine_ls_shift/su_max 0.000
_refine_ls_shift/su_mean 0.000
_refine_ls_structure_factor_coef Fsqd
_refine_ls_weighting_details 'calc w=1/[\s^2^(Fo^2^)+(0.0842P)^2^+6.8928P] where P=(Fo^2^+2Fc^2^)/3'
_refine_ls_weighting_scheme calc
_refine_ls_wR_factor_gt 0.1750
_refine_ls_wR_factor_ref 0.2015
_reflns_number_gt 2597
_reflns_number_total 3492
_reflns_threshold_expression >2sigma(I)
_cod_data_source_file cg101547r_si_001.cif
_cod_data_source_block gmcapcl
_cod_depositor_comments
;
The following automatic conversions were performed:

'_symmetry_cell_setting' value 'Monoclinic' changed to 'monoclinic'
according to /home/saulius/struct/CIF-dictionaries/cif_core.dic
dictionary named 'cif_core.dic' version 2.4.1 from 2010-06-29.

Automatic conversion script
Id: cif_fix_values 1715 2011-07-08 13:25:40Z adriana 
;
_cod_original_sg_symbol_H-M P21/a
_cod_database_code 4500442

loop_
_symmetry_equiv_pos_as_xyz
'x, y, z'
'-x+1/2, y+1/2, -z'
'-x, -y, -z'
'x-1/2, -y-1/2, z'

loop_
_atom_site_label
_atom_site_type_symbol
_atom_site_fract_x
_atom_site_fract_y
_atom_site_fract_z
_atom_site_U_iso_or_equiv
_atom_site_adp_type
_atom_site_occupancy
_atom_site_symmetry_multiplicity
_atom_site_calc_flag
_atom_site_refinement_flags
Ca1 Ca 0.27975(14) 0.22777(2) 0.75933(15) 0.0180(3) Uani 1 1 d .
Cl1 Cl 0.7871(2) 0.01949(3) 0.6328(2) 0.0285(3) Uani 1 1 d .
Cl2 Cl 0.7131(2) -0.00699(3) 0.1476(2) 0.0275(3) Uani 1 1 d .
O1 O 0.6155(5) 0.20844(9) 0.7102(5) 0.0216(8) Uani 1 1 d .
O2 O 0.9452(5) 0.20999(9) 0.6696(5) 0.0201(7) Uani 1 1 d .
O1W O 0.2744(5) 0.17306(9) 0.9599(5) 0.0228(8) Uani 1 1 d .
H1W H 0.3632 0.1672 1.0526 0.027 Uiso 1 1 d R
H2W H 0.1209 0.1699 0.9864 0.027 Uiso 1 1 d R
O3 O 0.9451(5) 0.18063(9) 0.1798(5) 0.0237(8) Uani 1 1 d .
O2W O 0.2794(6) 0.20355(11) 0.4457(6) 0.0335(9) Uani 1 1 d .
H3W H 0.1802 0.1984 0.3644 0.040 Uiso 1 1 d R
H4W H 0.3780 0.2092 0.3970 0.040 Uiso 1 1 d R
O4 O 0.6089(5) 0.18421(9) 0.2029(5) 0.0216(8) Uani 1 1 d .
O3W O 0.5250(5) 0.25130(8) 1.0130(5) 0.0204(7) Uani 1 1 d .
H5W H 0.5579 0.2318 1.0974 0.024 Uiso 1 1 d R
H6W H 0.4945 0.2699 1.0750 0.024 Uiso 1 1 d R
C1 C 0.7849(7) 0.14845(12) 0.6719(7) 0.0188(10) Uani 1 1 d .
C2 C 0.6090(8) 0.12762(13) 0.7031(7) 0.0226(11) Uani 1 1 d .
H2 H 0.4877 0.1408 0.7303 0.027 Uiso 1 1 calc R
C3 C 0.6099(8) 0.08781(13) 0.6946(7) 0.0219(11) Uani 1 1 d .
H3 H 0.4908 0.0736 0.7182 0.026 Uiso 1 1 calc R
C4 C 0.7885(8) 0.06899(13) 0.6508(7) 0.0231(11) Uani 1 1 d .
C5 C 0.9646(8) 0.08919(13) 0.6218(8) 0.0236(11) Uani 1 1 d .
H5 H 1.0860 0.0760 0.5956 0.028 Uiso 1 1 calc R
C6 C 0.9624(8) 0.12892(13) 0.6315(7) 0.0215(11) Uani 1 1 d .
H6 H 1.0828 0.1430 0.6105 0.026 Uiso 1 1 calc R
C7 C 0.7820(7) 0.19140(12) 0.6829(7) 0.0194(10) Uani 1 1 d .
C8 C 0.7561(8) 0.12224(13) 0.1815(8) 0.0218(11) Uani 1 1 d .
C9 C 0.5752(7) 0.10346(13) 0.2165(7) 0.0211(10) Uani 1 1 d .
H9 H 0.4600 0.1181 0.2475 0.025 Uiso 1 1 calc R
C10 C 0.5603(8) 0.06373(13) 0.2068(8) 0.0241(11) Uani 1 1 d .
H10 H 0.4370 0.0511 0.2325 0.029 Uiso 1 1 calc R
C11 C 0.7297(8) 0.04283(13) 0.1586(8) 0.0235(11) Uani 1 1 d .
C12 C 0.9093(8) 0.06060(13) 0.1238(8) 0.0239(11) Uani 1 1 d .
H12 H 1.0239 0.0458 0.0927 0.029 Uiso 1 1 calc R
C13 C 0.9234(8) 0.10019(13) 0.1339(7) 0.0218(11) Uani 1 1 d .
H13 H 1.0477 0.1125 0.1084 0.026 Uiso 1 1 calc R
C14 C 0.7715(8) 0.16513(13) 0.1895(7) 0.0198(10) Uani 1 1 d .

loop_
_atom_site_aniso_label
_atom_site_aniso_U_11
_atom_site_aniso_U_22
_atom_site_aniso_U_33
_atom_site_aniso_U_23
_atom_site_aniso_U_13
_atom_site_aniso_U_12
Ca1 0.0141(5) 0.0151(4) 0.0249(6) 0.0001(3) 0.0011(4) 0.0002(3)
Cl1 0.0331(7) 0.0156(5) 0.0369(8) -0.0007(5) 0.0026(6) 0.0010(4)
Cl2 0.0300(7) 0.0155(5) 0.0369(8) -0.0009(5) 0.0008(6) -0.0011(4)
O1 0.0166(18) 0.0202(16) 0.028(2) -0.0022(13) 0.0039(15) 0.0025(12)
O2 0.0117(17) 0.0216(16) 0.027(2) -0.0024(13) 0.0055(14) -0.0026(12)
O1W 0.0186(18) 0.0175(16) 0.032(2) 0.0025(13) -0.0005(16) 0.0021(12)
O3 0.0220(19) 0.0176(15) 0.031(2) -0.0003(13) -0.0024(16) -0.0029(13)
O2W 0.021(2) 0.046(2) 0.033(2) -0.0083(17) -0.0028(17) -0.0061(16)
O4 0.0188(18) 0.0181(16) 0.028(2) 0.0002(13) 0.0010(15) 0.0018(12)
O3W 0.0194(18) 0.0151(15) 0.027(2) -0.0013(13) 0.0013(15) 0.0015(12)
C1 0.018(2) 0.019(2) 0.020(3) -0.0034(17) 0.002(2) 0.0012(17)
C2 0.021(3) 0.020(2) 0.027(3) 0.0000(19) 0.002(2) 0.0000(17)
C3 0.022(3) 0.023(2) 0.021(3) 0.0015(18) 0.006(2) -0.0037(18)
C4 0.030(3) 0.018(2) 0.021(3) -0.0004(18) -0.002(2) -0.0009(18)
C5 0.022(3) 0.019(2) 0.030(3) -0.0014(19) -0.004(2) 0.0037(18)
C6 0.018(3) 0.021(2) 0.025(3) 0.0005(18) -0.003(2) 0.0003(17)
C7 0.016(2) 0.017(2) 0.024(3) -0.0027(18) -0.004(2) 0.0010(16)
C8 0.020(3) 0.019(2) 0.026(3) 0.0013(18) -0.004(2) 0.0003(17)
C9 0.017(3) 0.021(2) 0.025(3) 0.0021(18) 0.003(2) 0.0005(17)
C10 0.023(3) 0.022(2) 0.027(3) 0.0014(19) 0.000(2) -0.0001(18)
C11 0.026(3) 0.015(2) 0.029(3) -0.0014(18) -0.006(2) -0.0021(17)
C12 0.022(3) 0.022(2) 0.028(3) 0.0023(19) 0.003(2) 0.0012(18)
C13 0.022(3) 0.019(2) 0.025(3) -0.0007(18) 0.003(2) -0.0015(17)
C14 0.021(3) 0.021(2) 0.018(3) 0.0014(17) 0.001(2) -0.0011(17)

loop_
_atom_type_symbol
_atom_type_description
_atom_type_scat_dispersion_real
_atom_type_scat_dispersion_imag
_atom_type_scat_source
Ca Ca 0.2262 0.3064 'International Tables Vol C Tables 4.2.6.8 and 6.1.1.4'
Cl Cl 0.1484 0.1585 'International Tables Vol C Tables 4.2.6.8 and 6.1.1.4'
O O 0.0106 0.0060 'International Tables Vol C Tables 4.2.6.8 and 6.1.1.4'
C C 0.0033 0.0016 'International Tables Vol C Tables 4.2.6.8 and 6.1.1.4'
H H 0.0000 0.0000 'International Tables Vol C Tables 4.2.6.8 and 6.1.1.4'

loop_
_geom_angle_atom_site_label_1
_geom_angle_atom_site_label_2
_geom_angle_atom_site_label_3
_geom_angle
_geom_angle_site_symmetry_1
_geom_angle_site_symmetry_3
O2 Ca1 O1 139.31(12) 1_455 .
O2 Ca1 O1W 84.81(12) 1_455 .
O1 Ca1 O1W 84.68(12) . .
O2 Ca1 O2W 72.39(13) 1_455 .
O1 Ca1 O2W 73.24(13) . .
O1W Ca1 O2W 106.52(13) . .
O2 Ca1 O1 78.66(11) 1_455 4_565
O1 Ca1 O1 129.64(12) . 4_565
O1W Ca1 O1 141.00(13) . 4_565
O2W Ca1 O1 101.73(13) . 4_565
O2 Ca1 O3W 147.63(13) 1_455 .
O1 Ca1 O3W 68.32(12) . .
O1W Ca1 O3W 81.60(12) . .
O2W Ca1 O3W 139.77(13) . .
O1 Ca1 O3W 93.87(11) 4_565 .
O2 Ca1 O2 124.64(13) 1_455 4_565
O1 Ca1 O2 77.68(11) . 4_565
O1W Ca1 O2 149.25(12) . 4_565
O2W Ca1 O2 92.35(13) . 4_565
O1 Ca1 O2 52.15(10) 4_565 4_565
O3W Ca1 O2 68.58(11) . 4_565
O2 Ca1 O3W 68.94(11) 1_455 4_565
O1 Ca1 O3W 144.84(12) . 4_565
O1W Ca1 O3W 76.97(11) . 4_565
O2W Ca1 O3W 140.69(12) . 4_565
O1 Ca1 O3W 64.17(11) 4_565 4_565
O3W Ca1 O3W 79.41(10) . 4_565
O2 Ca1 O3W 103.70(11) 4_565 4_565
O2 Ca1 C7 102.82(12) 1_455 4_565
O1 Ca1 C7 103.73(13) . 4_565
O1W Ca1 C7 153.94(14) . 4_565
O2W Ca1 C7 99.53(14) . 4_565
O1 Ca1 C7 26.21(12) 4_565 4_565
O3W Ca1 C7 78.90(12) . 4_565
O2 Ca1 C7 26.05(12) 4_565 4_565
O3W Ca1 C7 82.58(13) 4_565 4_565
O2 Ca1 Ca1 161.63(9) 1_455 4_665
O1 Ca1 Ca1 42.76(8) . 4_665
O1W Ca1 Ca1 112.56(9) . 4_665
O2W Ca1 Ca1 95.95(9) . 4_665
O1 Ca1 Ca1 90.27(8) 4_565 4_665
O3W Ca1 Ca1 46.67(8) . 4_665
O2 Ca1 Ca1 39.79(8) 4_565 4_665
O3W Ca1 Ca1 119.35(7) 4_565 4_665
C7 Ca1 Ca1 64.36(10) 4_565 4_665
O2 Ca1 Ca1 43.66(8) 1_455 4_565
O1 Ca1 Ca1 167.99(9) . 4_565
O1W Ca1 Ca1 107.24(9) . 4_565
O2W Ca1 Ca1 101.29(9) . 4_565
O1 Ca1 Ca1 39.96(8) 4_565 4_565
O3W Ca1 Ca1 114.00(8) . 4_565
O2 Ca1 Ca1 92.08(8) 4_565 4_565
O3W Ca1 Ca1 43.50(7) 4_565 4_565
C7 Ca1 Ca1 66.16(10) 4_565 4_565
Ca1 Ca1 Ca1 129.53(5) 4_665 4_565
C7 O1 Ca1 168.7(3) . .
C7 O1 Ca1 93.9(3) . 4_665
Ca1 O1 Ca1 97.28(11) . 4_665
C7 O2 Ca1 154.9(3) . 1_655
C7 O2 Ca1 92.4(3) . 4_665
Ca1 O2 Ca1 96.56(11) 1_655 4_665
Ca1 O1W H1W 127.4 . .
Ca1 O1W H2W 104.0 . .
H1W O1W H2W 116.3 . .
Ca1 O2W H3W 131.5 . .
Ca1 O2W H4W 111.9 . .
H3W O2W H4W 111.3 . .
Ca1 O3W Ca1 89.83(12) . 4_665
Ca1 O3W H5W 110.7 . .
Ca1 O3W H5W 121.2 4_665 .
Ca1 O3W H6W 119.2 . .
Ca1 O3W H6W 109.9 4_665 .
H5W O3W H6W 106.3 . .
C2 C1 C6 119.4(4) . .
C2 C1 C7 119.9(4) . .
C6 C1 C7 120.7(4) . .
C3 C2 C1 120.5(5) . .
C3 C2 H2 119.8 . .
C1 C2 H2 119.8 . .
C2 C3 C4 119.0(4) . .
C2 C3 H3 120.5 . .
C4 C3 H3 120.5 . .
C5 C4 C3 121.2(4) . .
C5 C4 Cl1 119.9(4) . .
C3 C4 Cl1 119.0(4) . .
C4 C5 C6 119.4(5) . .
C4 C5 H5 120.3 . .
C6 C5 H5 120.3 . .
C5 C6 C1 120.5(5) . .
C5 C6 H6 119.7 . .
C1 C6 H6 119.7 . .
O2 C7 O1 121.0(4) . .
O2 C7 C1 119.7(4) . .
O1 C7 C1 119.2(4) . .
O2 C7 Ca1 61.6(2) . 4_665
O1 C7 Ca1 59.9(2) . 4_665
C1 C7 Ca1 172.0(3) . 4_665
C9 C8 C13 118.5(4) . .
C9 C8 C14 121.2(4) . .
C13 C8 C14 120.3(4) . .
C10 C9 C8 121.2(5) . .
C10 C9 H9 119.4 . .
C8 C9 H9 119.4 . .
C9 C10 C11 118.6(5) . .
C9 C10 H10 120.7 . .
C11 C10 H10 120.7 . .
C12 C11 C10 121.3(4) . .
C12 C11 Cl2 119.7(4) . .
C10 C11 Cl2 119.0(4) . .
C11 C12 C13 119.8(5) . .
C11 C12 H12 120.1 . .
C13 C12 H12 120.1 . .
C12 C13 C8 120.6(5) . .
C12 C13 H13 119.7 . .
C8 C13 H13 119.7 . .
O4 C14 O3 123.1(4) . .
O4 C14 C8 118.1(4) . .
O3 C14 C8 118.8(4) . .

loop_
_geom_bond_atom_site_label_1
_geom_bond_atom_site_label_2
_geom_bond_distance
_geom_bond_site_symmetry_2
Ca1 O2 2.343(3) 1_455
Ca1 O1 2.355(3) .
Ca1 O1W 2.391(3) .
Ca1 O2W 2.405(4) .
Ca1 O1 2.489(3) 4_565
Ca1 O3W 2.503(3) .
Ca1 O2 2.527(3) 4_565
Ca1 O3W 2.646(4) 4_565
Ca1 C7 2.872(4) 4_565
Ca1 Ca1 3.6369(8) 4_665
Ca1 Ca1 3.6369(8) 4_565
Cl1 C4 1.731(5) .
Cl2 C11 1.742(5) .
O1 C7 1.271(6) .
O1 Ca1 2.489(3) 4_665
O2 C7 1.262(6) .
O2 Ca1 2.343(3) 1_655
O2 Ca1 2.527(3) 4_665
O1W H1W 0.8855 .
O1W H2W 1.0438 .
O3 C14 1.269(6) .
O2W H3W 0.8699 .
O2W H4W 0.7800 .
O4 C14 1.268(6) .
O3W Ca1 2.646(4) 4_665
O3W H5W 0.9274 .
O3W H6W 0.8185 .
C1 C2 1.395(7) .
C1 C6 1.396(7) .
C1 C7 1.500(6) .
C2 C3 1.389(6) .
C2 H2 0.9500 .
C3 C4 1.397(7) .
C3 H3 0.9500 .
C4 C5 1.381(7) .
C5 C6 1.387(6) .
C5 H5 0.9500 .
C6 H6 0.9500 .
C7 Ca1 2.872(4) 4_665
C8 C9 1.394(7) .
C8 C13 1.400(7) .
C8 C14 1.500(6) .
C9 C10 1.390(6) .
C9 H9 0.9500 .
C10 C11 1.392(7) .
C10 H10 0.9500 .
C11 C12 1.369(7) .
C12 C13 1.385(6) .
C12 H12 0.9500 .
C13 H13 0.9500 .

loop_
_geom_torsion_atom_site_label_1
_geom_torsion_atom_site_label_2
_geom_torsion_atom_site_label_3
_geom_torsion_atom_site_label_4
_geom_torsion
_geom_torsion_site_symmetry_1
_geom_torsion_site_symmetry_4
O2 Ca1 O1 C7 -34.8(18) 1_455 .
O1W Ca1 O1 C7 40.9(18) . .
O2W Ca1 O1 C7 -68.2(18) . .
O1 Ca1 O1 C7 -159.7(16) 4_565 .
O3W Ca1 O1 C7 123.9(18) . .
O2 Ca1 O1 C7 -164.5(18) 4_565 .
O3W Ca1 O1 C7 99.2(18) 4_565 .
C7 Ca1 O1 C7 -164.1(18) 4_565 .
Ca1 Ca1 O1 C7 172.8(18) 4_665 .
Ca1 Ca1 O1 C7 -132.5(16) 4_565 .
O2 Ca1 O1 Ca1 152.41(15) 1_455 4_665
O1W Ca1 O1 Ca1 -131.93(13) . 4_665
O2W Ca1 O1 Ca1 119.02(15) . 4_665
O1 Ca1 O1 Ca1 27.5(3) 4_565 4_665
O3W Ca1 O1 Ca1 -48.88(11) . 4_665
O2 Ca1 O1 Ca1 22.73(12) 4_565 4_665
O3W Ca1 O1 Ca1 -73.6(2) 4_565 4_665
C7 Ca1 O1 Ca1 23.03(16) 4_565 4_665
Ca1 Ca1 O1 Ca1 54.7(5) 4_565 4_665
O2 Ca1 O3W Ca1 -161.57(18) 1_455 4_665
O1 Ca1 O3W Ca1 44.68(10) . 4_665
O1W Ca1 O3W Ca1 132.26(11) . 4_665
O2W Ca1 O3W Ca1 26.6(2) . 4_665
O1 Ca1 O3W Ca1 -86.72(11) 4_565 4_665
O2 Ca1 O3W Ca1 -40.12(9) 4_565 4_665
O3W Ca1 O3W Ca1 -149.52(14) 4_565 4_665
C7 Ca1 O3W Ca1 -65.10(12) 4_565 4_665
Ca1 Ca1 O3W Ca1 -122.53(7) 4_565 4_665
C6 C1 C2 C3 0.2(8) . .
C7 C1 C2 C3 -179.6(5) . .
C1 C2 C3 C4 -1.2(8) . .
C2 C3 C4 C5 2.1(8) . .
C2 C3 C4 Cl1 -177.9(4) . .
C3 C4 C5 C6 -1.8(8) . .
Cl1 C4 C5 C6 178.2(4) . .
C4 C5 C6 C1 0.6(8) . .
C2 C1 C6 C5 0.1(8) . .
C7 C1 C6 C5 179.9(5) . .
Ca1 O2 C7 O1 118.2(7) 1_655 .
Ca1 O2 C7 O1 7.2(5) 4_665 .
Ca1 O2 C7 C1 -60.0(9) 1_655 .
Ca1 O2 C7 C1 -171.0(4) 4_665 .
Ca1 O2 C7 Ca1 111.0(7) 1_655 4_665
Ca1 O1 C7 O2 179.8(14) . .
Ca1 O1 C7 O2 -7.4(5) 4_665 .
Ca1 O1 C7 C1 -2(2) . .
Ca1 O1 C7 C1 170.9(4) 4_665 .
Ca1 O1 C7 Ca1 -172.9(18) . 4_665
C2 C1 C7 O2 174.3(5) . .
C6 C1 C7 O2 -5.4(7) . .
C2 C1 C7 O1 -3.9(7) . .
C6 C1 C7 O1 176.3(5) . .
C2 C1 C7 Ca1 77(2) . 4_665
C6 C1 C7 Ca1 -102(2) . 4_665
C13 C8 C9 C10 0.7(8) . .
C14 C8 C9 C10 179.2(5) . .
C8 C9 C10 C11 -0.9(8) . .
C9 C10 C11 C12 0.9(8) . .
C9 C10 C11 Cl2 179.6(4) . .
C10 C11 C12 C13 -0.9(8) . .
Cl2 C11 C12 C13 -179.5(4) . .
C11 C12 C13 C8 0.7(8) . .
C9 C8 C13 C12 -0.6(8) . .
C14 C8 C13 C12 -179.1(5) . .
C9 C8 C14 O4 -9.7(8) . .
C13 C8 C14 O4 168.7(5) . .
C9 C8 C14 O3 171.3(5) . .
C13 C8 C14 O3 -10.3(7) . .
